data_7000350
loop_
_publ_author_name
'Klap\"otke, Thomas M.'
'Stierstorfer, J\"org'

_publ_section_title
;
 Azidoformamidinium and 5-aminotetrazolium dinitramide---two highly
 energetic isomers with a balanced oxygen content
;
_journal_name_full 'Dalton Transactions'
_journal_paper_doi 10.1039/b811767e
_journal_year 2009
_chemical_formula_moiety 'C H4 N5, N3 O4'
_chemical_formula_sum 'C H4 N8 O4'
_chemical_formula_weight 192.12
_chemical_name_common '5-aminotetrazolium dinitramide'
_chemical_name_systematic '5-aminotetrazolium dinitramide'
_space_group_IT_number 7
_symmetry_cell_setting monoclinic
_symmetry_space_group_name_Hall 'P -2yc'
_symmetry_space_group_name_H-M 'P 1 c 1'
_atom_sites_solution_hydrogens geom
_atom_sites_solution_primary direct
_atom_sites_solution_secondary difmap
_cell_angle_alpha 90.00
_cell_angle_beta 119.343(4)
_cell_angle_gamma 90.00
_cell_formula_units_Z 2
_cell_length_a 4.6283(3)
_cell_length_b 9.4580(6)
_cell_length_c 9.0071(5)
_cell_measurement_reflns_used 1152
_cell_measurement_temperature 200(2)
_cell_measurement_theta_max 33.3169
_cell_measurement_theta_min 4.3054
_cell_volume 343.70(4)
_computing_cell_refinement
;
CrysAlis RED, Oxford Diffraction Ltd.,
Version 1.171.27p5 beta (release 01-04-2005 CrysAlis171 .NET)
(compiled Apr 1 2005,17:53:34)
;
_computing_data_collection
;
CrysAlis CCD, Oxford Diffraction Ltd.,
Version 1.171.27p5 beta (release 01-04-2005 CrysAlis171 .NET)
(compiled Apr 1 2005,17:53:34)
;
_computing_data_reduction
;
CrysAlis RED, Oxford Diffraction Ltd.,
Version 1.171.27p5 beta (release 01-04-2005 CrysAlis171 .NET)
(compiled Apr 1 2005,17:53:34)
;
_computing_molecular_graphics
;
'ORTEP (M. N. Burnett, C. K. Johnson, ORTEP-III: Oak Ridge Thermal Ellipsoid
;
_computing_publication_material 'PLATON (A. L. Spek, Acta Crystallogr, Sect. A, 1990, 46, C34, 1995 version).'
_computing_structure_refinement 'SHELXL-97 (Sheldrick, 1997)'
_computing_structure_solution SIR-92
_diffrn_ambient_temperature 200
_diffrn_detector_area_resol_mean 15.9809
_diffrn_measured_fraction_theta_full 0.918
_diffrn_measured_fraction_theta_max 0.918
_diffrn_measurement_device 'CCD camera on \k-goniostat'
_diffrn_measurement_device_type KappaCCD
_diffrn_measurement_method omega-scan
_diffrn_orient_matrix_UB_11 0.0015054239
_diffrn_orient_matrix_UB_12 0.0302007982
_diffrn_orient_matrix_UB_13 0.0827155083
_diffrn_orient_matrix_UB_21 0.1481540038
_diffrn_orient_matrix_UB_22 -0.0178531585
_diffrn_orient_matrix_UB_23 0.0109327959
_diffrn_orient_matrix_UB_31 0.0393865855
_diffrn_orient_matrix_UB_32 0.0663702035
_diffrn_orient_matrix_UB_33 -0.0346249850
_diffrn_radiation_collimation 0.5
_diffrn_radiation_monochromator graphite
_diffrn_radiation_source 'fine-focus sealed tube'
_diffrn_radiation_type 'Mo K\a'
_diffrn_radiation_wavelength 0.71073
_diffrn_reflns_av_R_equivalents 0.0251
_diffrn_reflns_av_sigmaI/netI 0.0583
_diffrn_reflns_limit_h_max 7
_diffrn_reflns_limit_h_min -4
_diffrn_reflns_limit_k_max 14
_diffrn_reflns_limit_k_min -13
_diffrn_reflns_limit_l_max 9
_diffrn_reflns_limit_l_min -13
_diffrn_reflns_number 2691
_diffrn_reflns_theta_full 33.42
_diffrn_reflns_theta_max 33.42
_diffrn_reflns_theta_min 4.31
_diffrn_source_current 40
_diffrn_source_type 'Spellman generator'
_diffrn_source_voltage 50
_exptl_absorpt_coefficient_mu 0.175
_exptl_absorpt_correction_T_max 0.99000
_exptl_absorpt_correction_T_min 0.90343
_exptl_absorpt_correction_type multi-scan
_exptl_absorpt_process_details
;SCALE3 ABSPACK - An Oxford Diffraction program (1.0.4,gui:1.0.3)
(C) 2005 Oxford Diffraction Ltd.
;
_exptl_crystal_colour colorless
_exptl_crystal_density_diffrn 1.856
_exptl_crystal_density_method 'not measured'
_exptl_crystal_description rod
_exptl_crystal_F_000 196
_exptl_crystal_size_max 0.07
_exptl_crystal_size_mid 0.06
_exptl_crystal_size_min 0.04
_refine_diff_density_max 0.153
_refine_diff_density_min -0.264
_refine_diff_density_rms 0.050
_refine_ls_abs_structure_details 'Flack H D (1983), Acta Cryst. A39, 876-881'
_refine_ls_abs_structure_Flack -10(10)
_refine_ls_extinction_method none
_refine_ls_goodness_of_fit_ref 0.864
_refine_ls_hydrogen_treatment refall
_refine_ls_matrix_type full
_refine_ls_number_parameters 134
_refine_ls_number_reflns 1236
_refine_ls_number_restraints 2
_refine_ls_restrained_S_all 0.863
_refine_ls_R_factor_all 0.0498
_refine_ls_R_factor_gt 0.0307
_refine_ls_shift/su_max 0.000
_refine_ls_shift/su_mean 0.000
_refine_ls_structure_factor_coef Fsqd
_refine_ls_weighting_scheme calc
_refine_ls_wR_factor_gt 0.0603
_refine_ls_wR_factor_ref 0.0638
_reflns_number_gt 848
_reflns_number_total 1236
_reflns_threshold_expression >2sigma(I)
_cod_data_source_file b811767e.txt
_cod_data_source_block dx071
_cod_original_sg_symbol_H-M 'P c'
_cod_database_code 7000350

loop_
_symmetry_equiv_pos_as_xyz
'x, y, z'
'x, -y, z+1/2'

loop_
_atom_site_label
_atom_site_type_symbol
_atom_site_fract_x
_atom_site_fract_y
_atom_site_fract_z
_atom_site_U_iso_or_equiv
_atom_site_adp_type
_atom_site_occupancy
_atom_site_symmetry_multiplicity
_atom_site_calc_flag
_atom_site_refinement_flags
_atom_site_disorder_assembly
_atom_site_disorder_group
N1 N -0.2408(4) -0.86405(18) -0.0577(2) 0.0259(4) Uani 1 1 d . . .
N2 N -0.3768(5) -0.96386(19) -0.0018(2) 0.0308(4) Uani 1 1 d . . .
N3 N -0.2719(5) -0.94112(19) 0.1550(2) 0.0327(4) Uani 1 1 d . . .
N4 N -0.0674(4) -0.8265(2) 0.2013(2) 0.0295(4) Uani 1 1 d . . .
N5 N 0.1194(5) -0.6662(2) 0.0639(2) 0.0316(4) Uani 1 1 d . . .
C1 C -0.0489(5) -0.7758(2) 0.0683(2) 0.0217(4) Uani 1 1 d . . .
O1 O 0.0533(3) -0.76711(16) 0.74690(16) 0.0310(3) Uani 1 1 d . . .
O2 O 0.2081(3) -0.81330(16) 0.56110(18) 0.0308(3) Uani 1 1 d . . .
O3 O -0.3178(4) -0.55338(18) 0.66825(17) 0.0378(4) Uani 1 1 d . . .
O4 O -0.6460(4) -0.53924(18) 0.39691(19) 0.0363(4) Uani 1 1 d . . .
N8 N -0.3973(4) -0.58741(18) 0.5228(2) 0.0249(4) Uani 1 1 d . . .
N6 N 0.0206(4) -0.75182(18) 0.60420(19) 0.0223(3) Uani 1 1 d . . .
N7 N -0.2188(4) -0.67611(19) 0.4753(2) 0.0257(4) Uani 1 1 d . . .
H1 H -0.268(8) -0.864(3) -0.161(4) 0.057(9) Uiso 1 1 d . . .
H4 H 0.031(7) -0.801(3) 0.301(4) 0.049(8) Uiso 1 1 d . . .
H5B H 0.098(6) -0.641(3) -0.038(4) 0.038(7) Uiso 1 1 d . . .
H5A H 0.244(7) -0.617(3) 0.162(4) 0.045(7) Uiso 1 1 d . . .

loop_
_atom_site_aniso_label
_atom_site_aniso_U_11
_atom_site_aniso_U_22
_atom_site_aniso_U_33
_atom_site_aniso_U_23
_atom_site_aniso_U_13
_atom_site_aniso_U_12
N1 0.0325(9) 0.0277(9) 0.0174(8) -0.0012(7) 0.0122(7) -0.0064(7)
N2 0.0384(10) 0.0291(9) 0.0255(9) 0.0013(8) 0.0161(8) -0.0070(8)
N3 0.0425(11) 0.0311(10) 0.0271(9) 0.0016(7) 0.0191(8) -0.0075(8)
N4 0.0400(10) 0.0334(10) 0.0164(9) -0.0022(7) 0.0149(8) -0.0080(8)
N5 0.0402(11) 0.0317(10) 0.0251(9) -0.0065(8) 0.0177(9) -0.0122(8)
C1 0.0255(10) 0.0238(10) 0.0165(9) 0.0004(7) 0.0109(8) 0.0012(8)
O1 0.0387(9) 0.0368(8) 0.0188(7) 0.0039(6) 0.0153(6) 0.0043(7)
O2 0.0331(8) 0.0366(8) 0.0274(7) 0.0009(6) 0.0185(6) 0.0098(6)
O3 0.0366(8) 0.0481(9) 0.0221(7) -0.0119(7) 0.0092(6) 0.0106(7)
O4 0.0331(8) 0.0460(10) 0.0231(7) 0.0004(7) 0.0085(6) 0.0156(7)
N8 0.0244(8) 0.0298(9) 0.0197(8) -0.0044(7) 0.0103(7) 0.0009(7)
N6 0.0241(8) 0.0246(8) 0.0201(8) -0.0021(6) 0.0124(6) -0.0019(6)
N7 0.0296(8) 0.0296(9) 0.0181(7) 0.0012(7) 0.0118(7) 0.0079(7)

loop_
_atom_type_symbol
_atom_type_description
_atom_type_scat_dispersion_real
_atom_type_scat_dispersion_imag
_atom_type_scat_source
C C 0.0033 0.0000 'International Tables Vol C Tables 4.2.6.8 and 6.1.1.4'
H H 0.0000 0.0000 'International Tables Vol C Tables 4.2.6.8 and 6.1.1.4'
N N 0.0061 0.0000 'International Tables Vol C Tables 4.2.6.8 and 6.1.1.4'
O O 0.0106 0.0000 'International Tables Vol C Tables 4.2.6.8 and 6.1.1.4'

loop_
_exptl_crystal_face_index_h
_exptl_crystal_face_index_k
_exptl_crystal_face_index_l
_exptl_crystal_face_perp_dist
? ? ? ?

loop_
_geom_angle_atom_site_label_1
_geom_angle_atom_site_label_2
_geom_angle_atom_site_label_3
_geom_angle
_geom_angle_site_symmetry_1
_geom_angle_site_symmetry_3
_geom_angle_publ_flag
C1 N1 N2 110.79(15) . . ?
C1 N1 H1 127(2) . . ?
N2 N1 H1 123(2) . . ?
N3 N2 N1 107.50(16) . . ?
N2 N3 N4 107.75(17) . . ?
C1 N4 N3 110.64(17) . . ?
C1 N4 H4 130(2) . . ?
N3 N4 H4 120(2) . . ?
C1 N5 H5B 117.9(17) . . ?
C1 N5 H5A 118.6(17) . . ?
H5B N5 H5A 123(2) . . ?
N5 C1 N4 127.84(18) . . ?
N5 C1 N1 128.85(18) . . ?
N4 C1 N1 103.31(17) . . ?
O3 N8 O4 122.81(17) . . ?
O3 N8 N7 125.56(17) . . ?
O4 N8 N7 111.54(14) . . ?
O1 N6 O2 121.40(16) . . ?
O1 N6 N7 126.20(16) . . ?
O2 N6 N7 112.34(14) . . ?
N6 N7 N8 114.69(14) . . ?

loop_
_geom_bond_atom_site_label_1
_geom_bond_atom_site_label_2
_geom_bond_distance
_geom_bond_site_symmetry_2
_geom_bond_publ_flag
N1 C1 1.336(2) . ?
N1 N2 1.360(2) . ?
N1 H1 0.87(3) . ?
N2 N3 1.267(2) . ?
N3 N4 1.363(3) . ?
N4 C1 1.331(2) . ?
N4 H4 0.82(3) . ?
N5 C1 1.308(3) . ?
N5 H5B 0.90(3) . ?
N5 H5A 0.91(3) . ?
O1 N6 1.2269(19) . ?
O2 N6 1.254(2) . ?
O3 N8 1.218(2) . ?
O4 N8 1.241(2) . ?
N8 N7 1.384(2) . ?
N6 N7 1.352(2) . ?

loop_
_geom_contact_atom_site_label_1
_geom_contact_atom_site_label_2
_geom_contact_distance
_geom_contact_site_symmetry_1
_geom_contact_site_symmetry_2
_geom_contact_publ_flag
? ? ? ? ? ?

loop_
_geom_hbond_atom_site_label_D
_geom_hbond_atom_site_label_H
_geom_hbond_atom_site_label_A
_geom_hbond_distance_DH
_geom_hbond_distance_HA
_geom_hbond_distance_DA
_geom_hbond_angle_DHA
_geom_hbond_site_symmetry_A
N1 H1 O1 0.87(3) 2.23(3) 2.853(2) 128(3) 1_554
N1 H1 N3 0.87(3) 2.47(3) 3.122(2) 132(3) 2_534
N4 H4 O2 0.82(3) 2.07(3) 2.845(2) 158(3) .
N4 H4 N7 0.82(3) 2.64(3) 3.209(2) 128(2) .
N5 H5B O1 0.90(3) 2.20(3) 2.881(2) 132(2) 1_554
N5 H5B O4 0.90(3) 2.31(3) 2.970(2) 130(2) 2_644
N5 H5B O3 0.90(3) 2.53(3) 3.297(2) 142.8(19) 1_554
N5 H5A O4 0.91(3) 2.06(3) 2.902(3) 154(2) 1_655
N5 H5A O3 0.91(3) 2.57(3) 3.096(2) 117(2) 2_644

loop_
_geom_torsion_atom_site_label_1
_geom_torsion_atom_site_label_2
_geom_torsion_atom_site_label_3
_geom_torsion_atom_site_label_4
_geom_torsion
_geom_torsion_site_symmetry_1
_geom_torsion_site_symmetry_2
_geom_torsion_site_symmetry_3
_geom_torsion_site_symmetry_4
_geom_torsion_publ_flag
C1 N1 N2 N3 -0.8(2) . . . . ?
N1 N2 N3 N4 0.0(2) . . . . ?
N2 N3 N4 C1 0.8(2) . . . . ?
N3 N4 C1 N5 179.1(2) . . . . ?
N3 N4 C1 N1 -1.2(2) . . . . ?
N2 N1 C1 N5 -179.1(2) . . . . ?
N2 N1 C1 N4 1.2(2) . . . . ?
O1 N6 N7 N8 13.4(3) . . . . ?
O2 N6 N7 N8 -169.57(15) . . . . ?
O3 N8 N7 N6 14.7(3) . . . . ?
O4 N8 N7 N6 -168.78(18) . . . . ?
